data_7040017
loop_
_publ_author_name
'Massoud, Salah S.'
'Ledet, Catherine C.'
'Junk, Thomas'
'Bosch, Simone'
'Comba, Peter'
'Herchel, Radovan'
'Ho\<sek, Jan'
'Tr\'avn\'i\<cek, Zden\<ek'
'Fischer, Roland C.'
'Mautner, Franz A.'

_publ_section_title
;
 Dinuclear metal(ii)-acetato complexes based on bicompartmental
 4-chlorophenolate: syntheses, structures, magnetic properties, DNA
 interactions and phosphodiester hydrolysis.
;
_journal_issue 32
_journal_name_full 'Dalton transactions (Cambridge, England : 2003)'
_journal_page_first 12933
_journal_page_last 12950
_journal_paper_doi 10.1039/c6dt02596j
_journal_volume 45
_journal_year 2016
_chemical_formula_moiety 'C36 H36 Cl N6 O5 Zn2, F6 P'
_chemical_formula_sum 'C36 H36 Cl F6 N6 O5 P Zn2'
_chemical_formula_weight 943.91
_chemical_name_common '[Zn2(L-Cl-O-bdpa)(mu-acetato)2]PF6'
_chemical_name_systematic
; 
 ? 
;
_space_group_IT_number 2
_symmetry_cell_setting triclinic
_symmetry_space_group_name_Hall '-P 1'
_symmetry_space_group_name_H-M 'P -1'
_atom_sites_solution_hydrogens geom
_atom_sites_solution_primary direct
_atom_sites_solution_secondary difmap
_audit_creation_method SHELXL
_audit_update_record
;
2015-12-31 deposited with the CCDC.
2016-07-21 downloaded from the CCDC.
;
_cell_angle_alpha 90.53(2)
_cell_angle_beta 106.84(2)
_cell_angle_gamma 104.35(2)
_cell_formula_units_Z 2
_cell_length_a 10.2050(14)
_cell_length_b 12.0710(17)
_cell_length_c 16.930(2)
_cell_measurement_reflns_used 2000
_cell_measurement_temperature 100(2)
_cell_measurement_theta_max 26.00
_cell_measurement_theta_min 1.30
_cell_volume 1926.4(5)
_computing_cell_refinement 'Bruker SAINT'
_computing_data_collection 'Bruker APEX2'
_computing_data_reduction 'Bruker SAINT'
_computing_structure_refinement 'SHELXL-97 (Sheldrick, 2008)'
_computing_structure_solution 'SHELXS-97 (Sheldrick, 2008)'
_diffrn_ambient_temperature 100(2)
_diffrn_measured_fraction_theta_full 0.983
_diffrn_measured_fraction_theta_max 0.983
_diffrn_measurement_device_type 'Bruker APEX-II CCD'
_diffrn_measurement_method '\f and \w-scans'
_diffrn_radiation_monochromator graphite
_diffrn_radiation_source 'fine-focus sealed tube'
_diffrn_radiation_type MoK\a
_diffrn_radiation_wavelength 0.71073
_diffrn_reflns_av_R_equivalents 0.0259
_diffrn_reflns_av_sigmaI/netI 0.0413
_diffrn_reflns_limit_h_max 12
_diffrn_reflns_limit_h_min -12
_diffrn_reflns_limit_k_max 15
_diffrn_reflns_limit_k_min -15
_diffrn_reflns_limit_l_max 21
_diffrn_reflns_limit_l_min -21
_diffrn_reflns_number 15176
_diffrn_reflns_theta_full 26.32
_diffrn_reflns_theta_max 26.32
_diffrn_reflns_theta_min 1.26
_exptl_absorpt_coefficient_mu 1.436
_exptl_absorpt_correction_T_max 0.8134
_exptl_absorpt_correction_T_min 0.6486
_exptl_absorpt_correction_type multi-scan
_exptl_absorpt_process_details SADABS
_exptl_crystal_colour colorless
_exptl_crystal_density_diffrn 1.627
_exptl_crystal_density_method 'not measured'
_exptl_crystal_description prism
_exptl_crystal_F_000 960
_exptl_crystal_size_max 0.33
_exptl_crystal_size_mid 0.25
_exptl_crystal_size_min 0.15
_refine_diff_density_max 0.785
_refine_diff_density_min -0.435
_refine_diff_density_rms 0.091
_refine_ls_extinction_method none
_refine_ls_goodness_of_fit_ref 1.197
_refine_ls_matrix_type full
_refine_ls_number_parameters 516
_refine_ls_number_reflns 7674
_refine_ls_number_restraints 0
_refine_ls_restrained_S_all 1.197
_refine_ls_R_factor_all 0.0592
_refine_ls_R_factor_gt 0.0532
_refine_ls_shift/su_max 0.001
_refine_ls_shift/su_mean 0.000
_refine_ls_structure_factor_coef Fsqd
_refine_ls_weighting_details 'calc w=1/[\s^2^(Fo^2^)+(0.0267P)^2^+4.9541P] where P=(Fo^2^+2Fc^2^)/3'
_refine_ls_weighting_scheme calc
_refine_ls_wR_factor_gt 0.1079
_refine_ls_wR_factor_ref 0.1101
_reflns_number_gt 6975
_reflns_number_total 7674
_reflns_threshold_expression >2sigma(I)
_cod_data_source_file c6dt02596j2.cif
_cod_data_source_block s2622a
_cod_depositor_comments
;
The following automatic conversions were performed:

'_symmetry_cell_setting' value 'Triclinic' changed to 'triclinic'
according to
/usr/data/users/saulius/crontab/automatic-downloads/rss-feeds/RSC/lib/dictionaries/cif_core.dic
dictionary named 'cif_core.dic' version 2.4.2 from 2011-04-26.

Automatic conversion script
Id: cif_fix_values 4268 2015-11-12 08:31:59Z antanas 

 Adding full bibliography for 7040013--7040018.cif.
;
_cod_original_cell_volume 1926.4(4)
_cod_database_code 7040017

loop_
_symmetry_equiv_pos_as_xyz
'x, y, z'
'-x, -y, -z'

loop_
_atom_site_label
_atom_site_type_symbol
_atom_site_fract_x
_atom_site_fract_y
_atom_site_fract_z
_atom_site_U_iso_or_equiv
_atom_site_adp_type
_atom_site_occupancy
_atom_site_symmetry_multiplicity
_atom_site_calc_flag
_atom_site_refinement_flags
Zn1 Zn 0.61228(4) 0.38500(3) 0.29884(3) 0.01545(11) Uani 1 1 d .
Zn2 Zn 0.90433(4) 0.28428(4) 0.33193(3) 0.01541(11) Uani 1 1 d .
Cl1 Cl 0.57456(11) 0.14997(8) -0.10196(6) 0.0258(2) Uani 1 1 d .
O1 O 0.7253(3) 0.3017(2) 0.24938(15) 0.0163(5) Uani 1 1 d .
O2 O 0.7918(3) 0.5190(2) 0.35264(16) 0.0203(6) Uani 1 1 d .
O3 O 0.9778(3) 0.4427(2) 0.39029(16) 0.0198(6) Uani 1 1 d .
O4 O 0.6127(3) 0.3009(2) 0.40109(16) 0.0213(6) Uani 1 1 d .
O5 O 0.7706(3) 0.1982(2) 0.40542(16) 0.0196(6) Uani 1 1 d .
N1 N 0.5584(3) 0.4663(3) 0.17972(18) 0.0155(6) Uani 1 1 d .
N2 N 0.4950(3) 0.5004(3) 0.32223(19) 0.0178(6) Uani 1 1 d .
N3 N 0.4204(3) 0.2565(3) 0.2218(2) 0.0203(7) Uani 1 1 d .
N4 N 0.8755(3) 0.1174(3) 0.26430(19) 0.0185(7) Uani 1 1 d .
N5 N 1.0623(3) 0.2169(3) 0.41139(19) 0.0175(6) Uani 1 1 d .
N6 N 1.0128(3) 0.3362(3) 0.23610(19) 0.0174(6) Uani 1 1 d .
C1 C 0.9203(4) 0.5255(3) 0.3833(2) 0.0170(7) Uani 1 1 d .
C2 C 1.0198(4) 0.6428(3) 0.4149(2) 0.0212(8) Uani 1 1 d .
H2A H 0.9670 0.7013 0.4016 0.032 Uiso 1 1 calc R
H2B H 1.0955 0.6573 0.3887 0.032 Uiso 1 1 calc R
H2C H 1.0612 0.6461 0.4751 0.032 Uiso 1 1 calc R
C7 C 0.6720(4) 0.2226(3) 0.4261(2) 0.0178(8) Uani 1 1 d .
C8 C 0.6148(4) 0.1492(3) 0.4871(3) 0.0259(9) Uani 1 1 d .
H8A H 0.5523 0.0759 0.4582 0.039 Uiso 1 1 calc R
H8B H 0.5613 0.1893 0.5114 0.039 Uiso 1 1 calc R
H8C H 0.6940 0.1349 0.5311 0.039 Uiso 1 1 calc R
C10 C 0.6907(4) 0.2675(3) 0.1699(2) 0.0156(7) Uani 1 1 d .
C11 C 1.0401(4) 0.1025(3) 0.3991(2) 0.0196(8) Uani 1 1 d .
C13 C 0.6873(4) 0.1540(3) 0.1448(2) 0.0173(8) Uani 1 1 d .
C15 C 0.6246(4) 0.3070(3) 0.0262(2) 0.0182(8) Uani 1 1 d .
H15 H 0.6042 0.3583 -0.0151 0.022 Uiso 1 1 calc R
C17 C 0.7262(4) 0.0746(3) 0.2109(2) 0.0180(8) Uani 1 1 d .
H17A H 0.6620 0.0669 0.2457 0.022 Uiso 1 1 calc R
H17B H 0.7127 -0.0024 0.1842 0.022 Uiso 1 1 calc R
C21 C 0.6506(4) 0.1186(3) 0.0617(2) 0.0185(8) Uani 1 1 d .
H21 H 0.6466 0.0423 0.0448 0.022 Uiso 1 1 calc R
C22 C 0.6591(4) 0.3435(3) 0.1087(2) 0.0169(7) Uani 1 1 d .
C23 C 0.4139(4) 0.4053(3) 0.1277(2) 0.0193(8) Uani 1 1 d .
H23A H 0.4077 0.4119 0.0686 0.023 Uiso 1 1 calc R
H23B H 0.3443 0.4421 0.1398 0.023 Uiso 1 1 calc R
C25 C 0.3765(4) 0.2798(3) 0.1431(2) 0.0197(8) Uani 1 1 d .
C27 C 0.3389(4) 0.6538(3) 0.3329(3) 0.0236(8) Uani 1 1 d .
H27 H 0.2847 0.7063 0.3363 0.028 Uiso 1 1 calc R
C29 C 0.2948(4) 0.1956(3) 0.0794(3) 0.0237(8) Uani 1 1 d .
H29 H 0.2668 0.2144 0.0237 0.028 Uiso 1 1 calc R
C32 C 0.9100(4) 0.0414(3) 0.3298(2) 0.0211(8) Uani 1 1 d .
H32A H 0.9271 -0.0273 0.3064 0.025 Uiso 1 1 calc R
H32B H 0.8288 0.0155 0.3520 0.025 Uiso 1 1 calc R
C33 C 1.0392(4) 0.4426(3) 0.2126(2) 0.0204(8) Uani 1 1 d .
H33 H 1.0481 0.5044 0.2506 0.025 Uiso 1 1 calc R
C34 C 0.2991(4) 0.0590(4) 0.1805(3) 0.0277(9) Uani 1 1 d .
H34 H 0.2726 -0.0172 0.1955 0.033 Uiso 1 1 calc R
C35 C 1.0390(4) 0.3769(4) 0.0800(2) 0.0246(9) Uani 1 1 d .
H35 H 1.0477 0.3908 0.0264 0.029 Uiso 1 1 calc R
C36 C 0.5655(4) 0.5843(3) 0.2069(2) 0.0187(8) Uani 1 1 d .
H36A H 0.5237 0.6234 0.1586 0.022 Uiso 1 1 calc R
H36B H 0.6658 0.6275 0.2321 0.022 Uiso 1 1 calc R
C41 C 1.0107(4) 0.2662(3) 0.1032(2) 0.0202(8) Uani 1 1 d .
H41 H 0.9990 0.2029 0.0658 0.024 Uiso 1 1 calc R
C46 C 0.3507(4) 0.5710(4) 0.3881(2) 0.0244(9) Uani 1 1 d .
H46 H 0.3062 0.5660 0.4305 0.029 Uiso 1 1 calc R
C48 C 0.4856(4) 0.5826(3) 0.2694(2) 0.0168(7) Uani 1 1 d .
C50 C 0.4066(4) 0.6600(3) 0.2725(2) 0.0203(8) Uani 1 1 d .
H50 H 0.3991 0.7163 0.2338 0.024 Uiso 1 1 calc R
C53 C 0.6648(4) 0.4642(3) 0.1359(2) 0.0175(7) Uani 1 1 d .
H53A H 0.7609 0.5016 0.1731 0.021 Uiso 1 1 calc R
H53B H 0.6469 0.5086 0.0868 0.021 Uiso 1 1 calc R
C54 C 1.0543(4) 0.4672(3) 0.1356(2) 0.0218(8) Uani 1 1 d .
H54 H 1.0748 0.5441 0.1214 0.026 Uiso 1 1 calc R
C55 C 0.6198(4) 0.1952(3) 0.0036(2) 0.0193(8) Uani 1 1 d .
C56 C 1.1731(4) 0.2748(3) 0.4741(2) 0.0209(8) Uani 1 1 d .
H56 H 1.1885 0.3555 0.4825 0.025 Uiso 1 1 calc R
C58 C 1.2424(4) 0.1061(4) 0.5142(3) 0.0276(9) Uani 1 1 d .
H58 H 1.3040 0.0679 0.5500 0.033 Uiso 1 1 calc R
C59 C 1.1296(4) 0.0442(4) 0.4494(3) 0.0246(9) Uani 1 1 d .
H59 H 1.1137 -0.0363 0.4396 0.029 Uiso 1 1 calc R
C62 C 0.4292(4) 0.4951(3) 0.3801(2) 0.0205(8) Uani 1 1 d .
H62 H 0.4364 0.4369 0.4173 0.025 Uiso 1 1 calc R
C63 C 0.9996(4) 0.2491(3) 0.1824(2) 0.0181(8) Uani 1 1 d .
C64 C 0.2554(4) 0.0839(4) 0.0991(3) 0.0303(10) Uani 1 1 d .
H64 H 0.1986 0.0246 0.0569 0.036 Uiso 1 1 calc R
C66 C 0.9752(4) 0.1315(3) 0.2141(2) 0.0193(8) Uani 1 1 d .
H66A H 0.9361 0.0722 0.1666 0.023 Uiso 1 1 calc R
H66B H 1.0669 0.1203 0.2484 0.023 Uiso 1 1 calc R
C68 C 1.2653(4) 0.2232(4) 0.5268(2) 0.0252(9) Uani 1 1 d .
H68 H 1.3428 0.2670 0.5707 0.030 Uiso 1 1 calc R
C71 C 0.3818(4) 0.1472(3) 0.2393(3) 0.0236(8) Uani 1 1 d .
H71 H 0.4133 0.1300 0.2952 0.028 Uiso 1 1 calc R
P1 P 0.96814(11) 0.78383(9) 0.16529(7) 0.0219(2) Uani 1 1 d .
F1 F 1.0606(3) 0.8768(2) 0.24178(16) 0.0353(6) Uani 1 1 d .
F2 F 0.9582(3) 0.6852(2) 0.22667(16) 0.0421(7) Uani 1 1 d .
F3 F 1.1106(3) 0.7608(2) 0.1561(2) 0.0492(8) Uani 1 1 d .
F4 F 0.9783(3) 0.8822(2) 0.10372(17) 0.0458(7) Uani 1 1 d .
F5 F 0.8762(3) 0.6906(2) 0.08870(15) 0.0349(6) Uani 1 1 d .
F6 F 0.8267(3) 0.8070(2) 0.1749(2) 0.0485(8) Uani 1 1 d .

loop_
_atom_site_aniso_label
_atom_site_aniso_U_11
_atom_site_aniso_U_22
_atom_site_aniso_U_33
_atom_site_aniso_U_23
_atom_site_aniso_U_13
_atom_site_aniso_U_12
Zn1 0.0149(2) 0.0157(2) 0.0168(2) 0.00170(16) 0.00472(17) 0.00598(16)
Zn2 0.0151(2) 0.0168(2) 0.0150(2) -0.00005(16) 0.00291(16) 0.00718(16)
Cl1 0.0366(5) 0.0230(5) 0.0153(4) -0.0026(4) 0.0055(4) 0.0058(4)
O1 0.0156(12) 0.0209(13) 0.0136(12) -0.0007(10) 0.0027(10) 0.0092(10)
O2 0.0163(13) 0.0188(13) 0.0253(14) -0.0012(11) 0.0043(11) 0.0061(11)
O3 0.0203(13) 0.0191(13) 0.0174(13) -0.0046(11) 0.0014(11) 0.0059(11)
O4 0.0241(14) 0.0249(14) 0.0203(14) 0.0059(11) 0.0103(11) 0.0117(12)
O5 0.0189(13) 0.0227(14) 0.0189(14) 0.0020(11) 0.0068(11) 0.0071(11)
N1 0.0134(14) 0.0171(15) 0.0154(15) -0.0007(12) 0.0033(12) 0.0046(12)
N2 0.0153(15) 0.0168(16) 0.0210(16) 0.0002(13) 0.0043(13) 0.0054(12)
N3 0.0152(15) 0.0212(17) 0.0254(18) 0.0002(14) 0.0075(13) 0.0049(13)
N4 0.0185(15) 0.0201(16) 0.0155(16) 0.0002(13) 0.0004(13) 0.0081(13)
N5 0.0176(15) 0.0214(16) 0.0159(15) 0.0036(13) 0.0058(13) 0.0086(13)
N6 0.0141(14) 0.0200(16) 0.0173(16) -0.0018(13) 0.0024(12) 0.0061(12)
C1 0.0194(18) 0.0197(19) 0.0127(17) 0.0000(14) 0.0064(15) 0.0047(15)
C2 0.0203(19) 0.0195(19) 0.021(2) -0.0031(16) 0.0048(16) 0.0029(16)
C7 0.0200(18) 0.0164(18) 0.0150(18) -0.0008(14) 0.0035(15) 0.0032(15)
C8 0.030(2) 0.024(2) 0.031(2) 0.0091(18) 0.0155(18) 0.0116(17)
C10 0.0118(16) 0.0181(18) 0.0169(18) -0.0011(14) 0.0061(14) 0.0020(14)
C11 0.0207(18) 0.023(2) 0.0189(19) 0.0034(15) 0.0084(16) 0.0098(16)
C13 0.0103(16) 0.0182(18) 0.024(2) 0.0013(15) 0.0064(15) 0.0029(14)
C15 0.0154(17) 0.0190(19) 0.0202(19) 0.0034(15) 0.0038(15) 0.0059(15)
C17 0.0221(19) 0.0137(18) 0.0164(18) -0.0008(14) 0.0024(15) 0.0053(15)
C21 0.0153(17) 0.0188(19) 0.0212(19) -0.0016(15) 0.0052(15) 0.0041(15)
C22 0.0140(17) 0.0183(18) 0.0192(19) 0.0006(15) 0.0057(15) 0.0050(14)
C23 0.0146(17) 0.023(2) 0.0187(19) -0.0004(16) 0.0015(15) 0.0066(15)
C25 0.0115(17) 0.0215(19) 0.028(2) 0.0009(16) 0.0060(15) 0.0070(15)
C27 0.0203(19) 0.021(2) 0.032(2) 0.0000(17) 0.0087(17) 0.0080(16)
C29 0.0171(18) 0.025(2) 0.026(2) -0.0043(17) 0.0026(16) 0.0051(16)
C32 0.025(2) 0.0181(19) 0.022(2) 0.0017(16) 0.0062(16) 0.0091(16)
C33 0.0158(18) 0.022(2) 0.024(2) -0.0004(16) 0.0053(16) 0.0062(15)
C34 0.021(2) 0.021(2) 0.043(3) 0.0013(18) 0.0146(19) 0.0034(16)
C35 0.0182(19) 0.036(2) 0.021(2) 0.0035(17) 0.0059(16) 0.0100(17)
C36 0.0204(18) 0.0134(18) 0.023(2) 0.0042(15) 0.0075(16) 0.0055(15)
C41 0.0173(18) 0.026(2) 0.0201(19) -0.0018(16) 0.0069(15) 0.0095(16)
C46 0.022(2) 0.031(2) 0.026(2) 0.0026(17) 0.0147(17) 0.0089(17)
C48 0.0153(17) 0.0159(18) 0.0171(18) -0.0011(15) 0.0030(14) 0.0027(14)
C50 0.0201(18) 0.0168(19) 0.023(2) 0.0021(15) 0.0036(16) 0.0073(15)
C53 0.0185(18) 0.0150(18) 0.0209(19) 0.0029(15) 0.0074(15) 0.0061(15)
C54 0.0189(18) 0.023(2) 0.026(2) 0.0066(16) 0.0079(16) 0.0076(16)
C55 0.0162(17) 0.027(2) 0.0123(18) -0.0053(15) 0.0028(14) 0.0029(15)
C56 0.0190(18) 0.022(2) 0.023(2) 0.0012(16) 0.0081(16) 0.0059(16)
C58 0.024(2) 0.036(2) 0.027(2) 0.0105(19) 0.0057(18) 0.0173(18)
C59 0.027(2) 0.024(2) 0.028(2) 0.0055(17) 0.0107(18) 0.0122(17)
C62 0.0209(19) 0.0186(19) 0.024(2) 0.0046(16) 0.0090(16) 0.0065(15)
C63 0.0121(16) 0.0214(19) 0.0211(19) -0.0014(15) 0.0036(15) 0.0067(14)
C64 0.0166(19) 0.028(2) 0.044(3) -0.008(2) 0.0081(18) 0.0030(17)
C66 0.0210(19) 0.0168(18) 0.022(2) 0.0001(15) 0.0070(16) 0.0070(15)
C68 0.0210(19) 0.034(2) 0.019(2) 0.0014(17) 0.0022(16) 0.0087(17)
C71 0.0221(19) 0.022(2) 0.030(2) 0.0049(17) 0.0116(17) 0.0062(16)
P1 0.0233(5) 0.0172(5) 0.0256(5) -0.0004(4) 0.0095(4) 0.0036(4)
F1 0.0377(14) 0.0269(13) 0.0342(14) -0.0104(11) 0.0094(12) -0.0021(11)
F2 0.0562(18) 0.0282(14) 0.0309(14) 0.0067(11) 0.0058(13) -0.0003(12)
F3 0.0324(15) 0.0420(16) 0.078(2) -0.0134(15) 0.0254(15) 0.0087(12)
F4 0.0598(18) 0.0255(14) 0.0415(16) 0.0096(12) 0.0098(14) -0.0020(13)
F5 0.0434(15) 0.0249(13) 0.0284(13) -0.0035(11) 0.0081(12) -0.0018(11)
F6 0.0294(14) 0.0439(17) 0.077(2) -0.0087(15) 0.0223(14) 0.0112(12)

loop_
_atom_type_symbol
_atom_type_description
_atom_type_scat_dispersion_real
_atom_type_scat_dispersion_imag
_atom_type_scat_source
C C 0.0033 0.0016 'International Tables Vol C Tables 4.2.6.8 and 6.1.1.4'
H H 0.0000 0.0000 'International Tables Vol C Tables 4.2.6.8 and 6.1.1.4'
Cl Cl 0.1484 0.1585 'International Tables Vol C Tables 4.2.6.8 and 6.1.1.4'
F F 0.0171 0.0103 'International Tables Vol C Tables 4.2.6.8 and 6.1.1.4'
N N 0.0061 0.0033 'International Tables Vol C Tables 4.2.6.8 and 6.1.1.4'
O O 0.0106 0.0060 'International Tables Vol C Tables 4.2.6.8 and 6.1.1.4'
P P 0.1023 0.0942 'International Tables Vol C Tables 4.2.6.8 and 6.1.1.4'
Zn Zn 0.2839 1.4301 'International Tables Vol C Tables 4.2.6.8 and 6.1.1.4'

loop_
_geom_angle_atom_site_label_1
_geom_angle_atom_site_label_2
_geom_angle_atom_site_label_3
_geom_angle
O4 Zn1 O1 99.85(10)
O4 Zn1 O2 97.33(11)
O1 Zn1 O2 91.64(10)
O4 Zn1 N2 96.02(11)
O1 Zn1 N2 164.11(11)
O2 Zn1 N2 85.44(11)
O4 Zn1 N3 92.41(12)
O1 Zn1 N3 86.36(11)
O2 Zn1 N3 170.25(11)
N2 Zn1 N3 93.89(11)
O4 Zn1 N1 166.94(11)
O1 Zn1 N1 87.76(10)
O2 Zn1 N1 93.01(11)
N2 Zn1 N1 76.82(11)
N3 Zn1 N1 77.39(11)
O3 Zn2 O1 99.60(10)
O3 Zn2 N5 95.41(11)
O1 Zn2 N5 163.98(11)
O3 Zn2 O5 100.95(10)
O1 Zn2 O5 87.03(10)
N5 Zn2 O5 84.66(11)
O3 Zn2 N4 166.08(11)
O1 Zn2 N4 89.12(11)
N5 Zn2 N4 77.26(12)
O5 Zn2 N4 90.25(11)
O3 Zn2 N6 92.01(11)
O1 Zn2 N6 87.40(10)
N5 Zn2 N6 97.66(11)
O5 Zn2 N6 166.59(10)
N4 Zn2 N6 77.48(11)
C10 O1 Zn2 122.0(2)
C10 O1 Zn1 124.1(2)
Zn2 O1 Zn1 113.71(11)
C1 O2 Zn1 134.3(2)
C1 O3 Zn2 129.9(2)
C7 O4 Zn1 128.1(2)
C7 O5 Zn2 132.2(2)
C36 N1 C23 111.5(3)
C36 N1 C53 111.5(3)
C23 N1 C53 110.9(3)
C36 N1 Zn1 103.1(2)
C23 N1 Zn1 109.7(2)
C53 N1 Zn1 109.9(2)
C62 N2 C48 119.0(3)
C62 N2 Zn1 126.9(3)
C48 N2 Zn1 114.1(2)
C25 N3 C71 117.9(3)
C25 N3 Zn1 114.0(2)
C71 N3 Zn1 123.6(3)
C32 N4 C66 110.8(3)
C32 N4 C17 111.2(3)
C66 N4 C17 110.9(3)
C32 N4 Zn2 104.3(2)
C66 N4 Zn2 109.5(2)
C17 N4 Zn2 109.9(2)
C56 N5 C11 118.6(3)
C56 N5 Zn2 126.7(3)
C11 N5 Zn2 114.6(2)
C33 N6 C63 118.4(3)
C33 N6 Zn2 123.3(2)
C63 N6 Zn2 113.6(2)
O2 C1 O3 126.4(3)
O2 C1 C2 117.8(3)
O3 C1 C2 115.8(3)
C1 C2 H2A 109.5
C1 C2 H2B 109.5
H2A C2 H2B 109.5
C1 C2 H2C 109.5
H2A C2 H2C 109.5
H2B C2 H2C 109.5
O5 C7 O4 127.3(3)
O5 C7 C8 117.2(3)
O4 C7 C8 115.5(3)
C7 C8 H8A 109.5
C7 C8 H8B 109.5
H8A C8 H8B 109.5
C7 C8 H8C 109.5
H8A C8 H8C 109.5
H8B C8 H8C 109.5
O1 C10 C22 120.7(3)
O1 C10 C13 120.4(3)
C22 C10 C13 118.9(3)
N5 C11 C59 121.6(4)
N5 C11 C32 116.1(3)
C59 C11 C32 122.3(3)
C21 C13 C10 120.1(3)
C21 C13 C17 121.4(3)
C10 C13 C17 118.5(3)
C22 C15 C55 119.7(3)
C22 C15 H15 120.1
C55 C15 H15 120.1
N4 C17 C13 111.9(3)
N4 C17 H17A 109.2
C13 C17 H17A 109.2
N4 C17 H17B 109.2
C13 C17 H17B 109.2
H17A C17 H17B 107.9
C55 C21 C13 119.4(3)
C55 C21 H21 120.3
C13 C21 H21 120.3
C15 C22 C10 120.0(3)
C15 C22 C53 121.4(3)
C10 C22 C53 118.6(3)
N1 C23 C25 111.7(3)
N1 C23 H23A 109.3
C25 C23 H23A 109.3
N1 C23 H23B 109.3
C25 C23 H23B 109.3
H23A C23 H23B 107.9
N3 C25 C29 122.7(4)
N3 C25 C23 115.8(3)
C29 C25 C23 121.5(4)
C46 C27 C50 119.5(4)
C46 C27 H27 120.3
C50 C27 H27 120.3
C64 C29 C25 118.3(4)
C64 C29 H29 120.9
C25 C29 H29 120.9
N4 C32 C11 110.8(3)
N4 C32 H32A 109.5
C11 C32 H32A 109.5
N4 C32 H32B 109.5
C11 C32 H32B 109.5
H32A C32 H32B 108.1
N6 C33 C54 123.2(4)
N6 C33 H33 118.4
C54 C33 H33 118.4
C71 C34 C64 118.2(4)
C71 C34 H34 120.9
C64 C34 H34 120.9
C41 C35 C54 119.2(4)
C41 C35 H35 120.4
C54 C35 H35 120.4
N1 C36 C48 110.1(3)
N1 C36 H36A 109.6
C48 C36 H36A 109.6
N1 C36 H36B 109.6
C48 C36 H36B 109.6
H36A C36 H36B 108.2
C35 C41 C63 118.8(4)
C35 C41 H41 120.6
C63 C41 H41 120.6
C27 C46 C62 118.3(4)
C27 C46 H46 120.8
C62 C46 H46 120.8
N2 C48 C50 121.7(3)
N2 C48 C36 115.7(3)
C50 C48 C36 122.7(3)
C27 C50 C48 118.9(4)
C27 C50 H50 120.6
C48 C50 H50 120.6
N1 C53 C22 111.7(3)
N1 C53 H53A 109.3
C22 C53 H53A 109.3
N1 C53 H53B 109.3
C22 C53 H53B 109.3
H53A C53 H53B 107.9
C35 C54 C33 118.3(4)
C35 C54 H54 120.9
C33 C54 H54 120.9
C21 C55 C15 121.8(3)
C21 C55 Cl1 119.1(3)
C15 C55 Cl1 119.1(3)
N5 C56 C68 123.2(4)
N5 C56 H56 118.4
C68 C56 H56 118.4
C68 C58 C59 120.0(4)
C68 C58 H58 120.0
C59 C58 H58 120.0
C58 C59 C11 118.5(4)
C58 C59 H59 120.7
C11 C59 H59 120.7
N2 C62 C46 122.6(4)
N2 C62 H62 118.7
C46 C62 H62 118.7
N6 C63 C41 122.1(3)
N6 C63 C66 115.6(3)
C41 C63 C66 122.3(3)
C34 C64 C29 119.5(4)
C34 C64 H64 120.2
C29 C64 H64 120.2
N4 C66 C63 111.3(3)
N4 C66 H66A 109.4
C63 C66 H66A 109.4
N4 C66 H66B 109.4
C63 C66 H66B 109.4
H66A C66 H66B 108.0
C56 C68 C58 118.1(4)
C56 C68 H68 120.9
C58 C68 H68 120.9
N3 C71 C34 123.3(4)
N3 C71 H71 118.3
C34 C71 H71 118.3
F6 P1 F4 90.24(17)
F6 P1 F2 89.93(17)
F4 P1 F2 179.79(17)
F6 P1 F3 179.69(18)
F4 P1 F3 89.91(17)
F2 P1 F3 89.92(17)
F6 P1 F1 90.20(15)
F4 P1 F1 89.64(15)
F2 P1 F1 90.49(14)
F3 P1 F1 89.53(15)
F6 P1 F5 90.05(15)
F4 P1 F5 90.39(14)
F2 P1 F5 89.48(14)
F3 P1 F5 90.22(15)
F1 P1 F5 179.75(15)

loop_
_geom_bond_atom_site_label_1
_geom_bond_atom_site_label_2
_geom_bond_distance
Zn1 O4 2.014(3)
Zn1 O1 2.040(2)
Zn1 O2 2.083(3)
Zn1 N2 2.150(3)
Zn1 N3 2.218(3)
Zn1 N1 2.235(3)
Zn2 O3 2.005(3)
Zn2 O1 2.013(2)
Zn2 N5 2.118(3)
Zn2 O5 2.190(3)
Zn2 N4 2.219(3)
Zn2 N6 2.228(3)
Cl1 C55 1.755(4)
O1 C10 1.323(4)
O2 C1 1.245(4)
O3 C1 1.269(4)
O4 C7 1.258(4)
O5 C7 1.254(4)
N1 C36 1.470(4)
N1 C23 1.480(4)
N1 C53 1.487(4)
N2 C62 1.332(5)
N2 C48 1.345(5)
N3 C25 1.332(5)
N3 C71 1.343(5)
N4 C32 1.466(5)
N4 C66 1.485(5)
N4 C17 1.486(5)
N5 C56 1.339(5)
N5 C11 1.346(5)
N6 C33 1.334(5)
N6 C63 1.339(5)
C1 C2 1.510(5)
C2 H2A 0.9800
C2 H2B 0.9800
C2 H2C 0.9800
C7 C8 1.517(5)
C8 H8A 0.9800
C8 H8B 0.9800
C8 H8C 0.9800
C10 C22 1.409(5)
C10 C13 1.419(5)
C11 C59 1.391(5)
C11 C32 1.509(5)
C13 C21 1.381(5)
C13 C17 1.510(5)
C15 C22 1.378(5)
C15 C55 1.384(5)
C15 H15 0.9500
C17 H17A 0.9900
C17 H17B 0.9900
C21 C55 1.380(5)
C21 H21 0.9500
C22 C53 1.507(5)
C23 C25 1.513(5)
C23 H23A 0.9900
C23 H23B 0.9900
C25 C29 1.389(5)
C27 C46 1.378(6)
C27 C50 1.384(5)
C27 H27 0.9500
C29 C64 1.382(6)
C29 H29 0.9500
C32 H32A 0.9900
C32 H32B 0.9900
C33 C54 1.382(5)
C33 H33 0.9500
C34 C71 1.373(6)
C34 C64 1.381(6)
C34 H34 0.9500
C35 C41 1.381(6)
C35 C54 1.381(6)
C35 H35 0.9500
C36 C48 1.509(5)
C36 H36A 0.9900
C36 H36B 0.9900
C41 C63 1.390(5)
C41 H41 0.9500
C46 C62 1.387(5)
C46 H46 0.9500
C48 C50 1.386(5)
C50 H50 0.9500
C53 H53A 0.9900
C53 H53B 0.9900
C54 H54 0.9500
C56 C68 1.373(5)
C56 H56 0.9500
C58 C68 1.379(6)
C58 C59 1.383(6)
C58 H58 0.9500
C59 H59 0.9500
C62 H62 0.9500
C63 C66 1.510(5)
C64 H64 0.9500
C66 H66A 0.9900
C66 H66B 0.9900
C68 H68 0.9500
C71 H71 0.9500
P1 F6 1.588(3)
P1 F4 1.591(3)
P1 F2 1.591(3)
P1 F3 1.596(3)
P1 F1 1.602(3)
P1 F5 1.604(3)

loop_
_geom_torsion_atom_site_label_1
_geom_torsion_atom_site_label_2
_geom_torsion_atom_site_label_3
_geom_torsion_atom_site_label_4
_geom_torsion
C56 N5 C11 C59 -0.3(5)
C56 N5 C11 C32 177.4(3)
O1 C10 C13 C21 179.7(3)
C22 C10 C13 C21 -1.3(5)
O1 C10 C13 C17 -1.0(5)
C22 C10 C13 C17 177.9(3)
C32 N4 C17 C13 178.0(3)
C66 N4 C17 C13 -58.2(4)
C21 C13 C17 N4 116.5(4)
C10 C13 C17 N4 -62.7(4)
C10 C13 C21 C55 1.1(5)
C17 C13 C21 C55 -178.1(3)
C55 C15 C22 C10 0.6(5)
C55 C15 C22 C53 -179.7(3)
O1 C10 C22 C15 179.4(3)
C13 C10 C22 C15 0.5(5)
O1 C10 C22 C53 -0.3(5)
C13 C10 C22 C53 -179.2(3)
C36 N1 C23 C25 -143.9(3)
C53 N1 C23 C25 91.2(4)
C71 N3 C25 C29 -0.9(5)
C71 N3 C25 C23 175.7(3)
N1 C23 C25 N3 39.4(4)
N1 C23 C25 C29 -144.0(3)
N3 C25 C29 C64 1.5(6)
C23 C25 C29 C64 -174.9(3)
C66 N4 C32 C11 75.0(4)
C17 N4 C32 C11 -161.2(3)
N5 C11 C32 N4 29.8(4)
C59 C11 C32 N4 -152.5(3)
C63 N6 C33 C54 -0.3(5)
C23 N1 C36 C48 70.2(4)
C53 N1 C36 C48 -165.2(3)
C54 C35 C41 C63 -0.5(5)
C50 C27 C46 C62 -0.9(6)
C62 N2 C48 C50 -1.5(5)
C62 N2 C48 C36 178.8(3)
N1 C36 C48 N2 36.6(4)
N1 C36 C48 C50 -143.0(3)
C46 C27 C50 C48 -0.4(6)
N2 C48 C50 C27 1.7(6)
C36 C48 C50 C27 -178.7(3)
C36 N1 C53 C22 179.3(3)
C23 N1 C53 C22 -55.7(4)
C15 C22 C53 N1 117.4(4)
C10 C22 C53 N1 -62.9(4)
C41 C35 C54 C33 -0.7(5)
N6 C33 C54 C35 1.1(6)
C13 C21 C55 C15 0.0(5)
C13 C21 C55 Cl1 179.5(3)
C22 C15 C55 C21 -0.9(5)
C22 C15 C55 Cl1 179.6(3)
C11 N5 C56 C68 -0.2(5)
C68 C58 C59 C11 -1.1(6)
N5 C11 C59 C58 1.0(6)
C32 C11 C59 C58 -176.6(4)
C48 N2 C62 C46 0.1(6)
C27 C46 C62 N2 1.1(6)
C33 N6 C63 C41 -0.9(5)
C33 N6 C63 C66 177.8(3)
C35 C41 C63 N6 1.3(5)
C35 C41 C63 C66 -177.3(3)
C71 C34 C64 C29 -0.4(6)
C25 C29 C64 C34 -0.7(6)
C32 N4 C66 C63 -148.0(3)
C17 N4 C66 C63 88.0(4)
N6 C63 C66 N4 40.6(4)
C41 C63 C66 N4 -140.7(3)
N5 C56 C68 C58 0.1(6)
C59 C58 C68 C56 0.6(6)
C25 N3 C71 C34 -0.4(6)
C64 C34 C71 N3 1.1(6)
